data_7211902
loop_
_publ_author_name
'Hao, Zhaomin'
'Dong, Qingsong'
'Zhang, Ling'
'Zhang, Yi'
'Luo, Fang'

_publ_section_title
;
 Two organic--inorganic hybrid frameworks with helical structures and
 large cavities constructed from poly(oxomolybdophosphates)
;
_journal_issue 3
_journal_name_full CrystEngComm
_journal_page_first 977
_journal_paper_doi 10.1039/b916687d
_journal_volume 12
_journal_year 2010
_chemical_formula_sum 'C35 H83 Mn2 Mo12 N14 Na3 O69.5 P8'
_chemical_formula_weight 3390.06
_chemical_name_systematic
;
?
;
_space_group_IT_number 14
_symmetry_cell_setting monoclinic
_symmetry_space_group_name_Hall '-P 2ybc'
_symmetry_space_group_name_H-M 'P 1 21/c 1'
_atom_sites_solution_hydrogens geom
_atom_sites_solution_primary direct
_atom_sites_solution_secondary difmap
_audit_creation_method SHELXL-97
_cell_angle_alpha 90.00
_cell_angle_beta 108.671(3)
_cell_angle_gamma 90.00
_cell_formula_units_Z 4
_cell_length_a 14.9478(9)
_cell_length_b 25.2004(15)
_cell_length_c 26.7202(13)
_cell_measurement_temperature 296(2)
_cell_volume 9535.5(9)
_computing_cell_refinement 'SAINT (Bruker, 1999)'
_computing_data_collection 'SMART (Bruker, 1997)'
_computing_data_reduction SAINT
_computing_molecular_graphics 'SHELXTL-PLUS (Sheldrick, 1990)'
_computing_publication_material SHELXL-97
_computing_structure_refinement 'SHELXL-97 (Sheldrick, 1997)'
_computing_structure_solution 'SHELXS-97 (Sheldrick, 1990)'
_diffrn_ambient_temperature 296(2)
_diffrn_measured_fraction_theta_full 0.999
_diffrn_measured_fraction_theta_max 0.999
_diffrn_radiation_monochromator graphite
_diffrn_radiation_source 'fine-focus sealed tube'
_diffrn_radiation_type MoK\a
_diffrn_radiation_wavelength 0.71073
_diffrn_reflns_av_R_equivalents 0.0450
_diffrn_reflns_av_sigmaI/netI 0.0542
_diffrn_reflns_limit_h_max 15
_diffrn_reflns_limit_h_min -17
_diffrn_reflns_limit_k_max 24
_diffrn_reflns_limit_k_min -29
_diffrn_reflns_limit_l_max 31
_diffrn_reflns_limit_l_min -28
_diffrn_reflns_number 48344
_diffrn_reflns_theta_full 25.00
_diffrn_reflns_theta_max 25.00
_diffrn_reflns_theta_min 1.61
_exptl_absorpt_coefficient_mu 2.042
_exptl_absorpt_correction_T_max 0.6855
_exptl_absorpt_correction_T_min 0.6292
_exptl_absorpt_correction_type multi-scan
_exptl_crystal_density_diffrn 2.374
_exptl_crystal_density_method 'not measured'
_exptl_crystal_F_000 6653
_exptl_crystal_size_max 0.21
_exptl_crystal_size_mid 0.19
_exptl_crystal_size_min 0.17
_refine_diff_density_max 2.531
_refine_diff_density_min -1.582
_refine_diff_density_rms 0.173
_refine_ls_extinction_method none
_refine_ls_goodness_of_fit_ref 1.017
_refine_ls_hydrogen_treatment constr
_refine_ls_matrix_type full
_refine_ls_number_parameters 1260
_refine_ls_number_reflns 16773
_refine_ls_number_restraints 316
_refine_ls_restrained_S_all 1.037
_refine_ls_R_factor_all 0.0784
_refine_ls_R_factor_gt 0.0513
_refine_ls_shift/su_max 0.010
_refine_ls_shift/su_mean 0.000
_refine_ls_structure_factor_coef Fsqd
_refine_ls_weighting_details 'calc w=1/[\s^2^(Fo^2^)+(0.0748P)^2^+64.3006P] where P=(Fo^2^+2Fc^2^)/3'
_refine_ls_weighting_scheme calc
_refine_ls_wR_factor_gt 0.1332
_refine_ls_wR_factor_ref 0.1499
_reflns_number_gt 12217
_reflns_number_total 16773
_reflns_threshold_expression >2sigma(I)
_cod_data_source_file b916687d.txt
_cod_data_source_block 1
_cod_original_sg_symbol_H-M P21/c
_cod_original_formula_sum 'C35 H83 Mn2 Mo12 N14 Na3 O69.50 P8'
_cod_database_code 7211902

loop_
_symmetry_equiv_pos_as_xyz
'x, y, z'
'-x, y+1/2, -z+1/2'
'-x, -y, -z'
'x, -y-1/2, z-1/2'

loop_
_atom_site_label
_atom_site_type_symbol
_atom_site_fract_x
_atom_site_fract_y
_atom_site_fract_z
_atom_site_U_iso_or_equiv
_atom_site_adp_type
_atom_site_occupancy
_atom_site_symmetry_multiplicity
_atom_site_calc_flag
_atom_site_refinement_flags
_atom_site_disorder_assembly
_atom_site_disorder_group
Mo1 Mo 0.78599(5) 0.34081(3) 0.68336(3) 0.02264(17) Uani 1 1 d . . .
Mo2 Mo 0.94545(5) 0.21005(3) 0.50437(3) 0.02326(18) Uani 1 1 d . . .
Mo3 Mo 0.72796(5) 0.14550(3) 0.45326(3) 0.02421(18) Uani 1 1 d . . .
Mo4 Mo 0.94984(5) 0.31089(3) 0.52472(3) 0.02423(18) Uani 1 1 d . . .
Mo5 Mo 0.94049(5) 0.28805(3) 0.69604(3) 0.02287(18) Uani 1 1 d . . .
Mo6 Mo 0.93192(5) 0.15302(3) 0.66481(3) 0.02348(18) Uani 1 1 d . . .
Mo7 Mo 0.57235(6) 0.19818(3) 0.43610(3) 0.02839(19) Uani 1 1 d . . .
Mo8 Mo 0.73917(6) 0.38168(3) 0.50353(3) 0.0292(2) Uani 1 1 d . . .
Mo9 Mo 0.76966(6) 0.10520(3) 0.62876(3) 0.02446(18) Uani 1 1 d . . .
Mo10 Mo 0.56023(5) 0.17636(3) 0.61144(3) 0.02869(19) Uani 1 1 d . . .
Mo11 Mo 0.56751(5) 0.27638(3) 0.63482(3) 0.02526(18) Uani 1 1 d . . .
Mo12 Mo 0.57836(6) 0.33354(3) 0.46561(3) 0.0324(2) Uani 1 1 d . . .
P1 P 0.4289(2) 0.28388(15) 0.35467(12) 0.0601(9) Uani 1 1 d . . .
P2 P 0.5984(2) 0.05785(12) 0.67083(13) 0.0506(8) Uani 1 1 d . . .
P3 P 0.9047(2) 0.42149(11) 0.45373(11) 0.0423(7) Uani 1 1 d . . .
P4 P 0.90720(19) 0.11976(10) 0.40926(10) 0.0316(6) Uani 1 1 d . . .
P5 P 0.62403(18) 0.35057(10) 0.74510(10) 0.0325(6) Uani 1 1 d . . .
P6 P 1.08550(17) 0.19989(11) 0.77617(10) 0.0346(6) Uani 1 1 d . . .
P7 P 0.75121(16) 0.27640(9) 0.42379(8) 0.0232(5) Uani 1 1 d . . .
P8 P 0.76420(16) 0.20954(8) 0.71037(8) 0.0198(5) Uani 1 1 d . . .
Mn1 Mn 0.75302(9) 0.24423(5) 0.56743(5) 0.0202(3) Uani 1 1 d . . .
Mn2 Mn 0.81943(15) 0.34991(7) 0.33650(7) 0.0574(5) Uani 1 1 d D . .
O1 O 0.9046(9) 0.3979(5) 0.2992(4) 0.074(3) Uani 0.75 1 d PDU A 1
O2 O 0.6754(9) 0.3803(10) 0.3009(8) 0.116(8) Uani 0.64 1 d PDU A 1
O1A O 0.806(3) 0.4186(10) 0.2833(12) 0.081(11) Uani 0.25 1 d PDU A 2
O2A O 0.6792(12) 0.3862(12) 0.3281(13) 0.086(10) Uani 0.36 1 d PDU A 2
O3 O 0.9409(5) 0.2917(3) 0.3637(3) 0.051(2) Uani 1 1 d . A .
O4 O 0.5116(5) 0.3691(3) 0.4926(3) 0.053(2) Uani 1 1 d . . .
O5 O 1.0919(5) 0.1883(3) 0.8322(3) 0.0470(19) Uani 1 1 d . . .
O6 O 0.5775(5) 0.3978(3) 0.7584(3) 0.051(2) Uani 1 1 d . . .
O7 O 0.9050(5) 0.1350(3) 0.3522(3) 0.0474(19) Uani 1 1 d . . .
O8 O 1.1854(5) 0.1996(3) 0.7704(3) 0.058(2) Uani 1 1 d . . .
O9 O 0.6064(8) 0.0436(4) 0.7253(4) 0.086(3) Uani 1 1 d . . .
O10 O 0.9604(7) 0.4734(3) 0.4588(4) 0.066(2) Uani 1 1 d . . .
O11 O 0.6830(4) 0.1913(2) 0.5003(2) 0.0223(13) Uani 1 1 d . . .
O12 O 0.8006(4) 0.2225(2) 0.4429(2) 0.0247(13) Uani 1 1 d . . .
O13 O 0.8272(4) 0.2971(2) 0.6334(2) 0.0224(13) Uani 1 1 d . . .
O14 O 0.8854(4) 0.2518(2) 0.5473(2) 0.0225(13) Uani 1 1 d . . .
O15 O 0.8184(4) 0.1698(2) 0.6047(2) 0.0212(12) Uani 1 1 d . . .
O16 O 0.7143(4) 0.2636(2) 0.6922(2) 0.0210(12) Uani 1 1 d . . .
O17 O 0.8052(4) 0.3194(2) 0.4637(2) 0.0256(13) Uani 1 1 d . . .
O18 O 0.6512(4) 0.3402(2) 0.6254(2) 0.0270(14) Uani 1 1 d . . .
O19 O 0.8589(4) 0.1473(2) 0.5132(2) 0.0248(13) Uani 1 1 d . . .
O20 O 0.6225(4) 0.2362(2) 0.5882(2) 0.0231(13) Uani 1 1 d . . .
O21 O 0.6889(4) 0.3171(2) 0.5273(2) 0.0255(13) Uani 1 1 d . . .
O22 O 0.9797(4) 0.2713(2) 0.4697(2) 0.0275(14) Uani 1 1 d . . .
O23 O 0.9827(4) 0.2287(2) 0.6538(2) 0.0266(13) Uani 1 1 d . . .
O24 O 0.8710(4) 0.3607(2) 0.5579(2) 0.0290(14) Uani 1 1 d . . .
O25 O 0.8692(5) 0.1014(2) 0.6956(2) 0.0305(14) Uani 1 1 d . . .
O26 O 0.8642(4) 0.2128(2) 0.7049(2) 0.0219(13) Uani 1 1 d . . .
O27 O 0.5277(4) 0.2581(3) 0.4777(2) 0.0328(15) Uani 1 1 d . . .
O28 O 0.6503(4) 0.2728(2) 0.4273(2) 0.0293(14) Uani 1 1 d . . .
O29 O 0.8196(5) 0.4019(2) 0.6724(3) 0.0362(16) Uani 1 1 d . . .
O30 O 0.8826(4) 0.3151(2) 0.7460(2) 0.0281(14) Uani 1 1 d . . .
O31 O 0.7087(4) 0.1668(2) 0.6714(2) 0.0235(13) Uani 1 1 d . . .
O32 O 0.6368(4) 0.1272(2) 0.5764(2) 0.0284(14) Uani 1 1 d . . .
O33 O 0.6326(4) 0.1672(3) 0.3883(2) 0.0339(15) Uani 1 1 d . . .
O34 O 1.0415(4) 0.2548(3) 0.7608(2) 0.0348(16) Uani 1 1 d . . .
O35 O 0.7507(5) 0.2883(2) 0.3692(2) 0.0334(15) Uani 1 1 d . A .
O36 O 0.6429(5) 0.3847(3) 0.4353(3) 0.0430(18) Uani 1 1 d . . .
O37 O 0.9954(5) 0.1174(3) 0.6354(3) 0.0396(17) Uani 1 1 d . . .
O38 O 0.5359(4) 0.2143(2) 0.6689(3) 0.0346(15) Uani 1 1 d . . .
O39 O 0.7968(5) 0.0585(2) 0.5915(3) 0.0387(17) Uani 1 1 d . . .
O40 O 0.9704(5) 0.3792(3) 0.4875(3) 0.0400(17) Uani 1 1 d . . .
O41 O 0.6556(5) 0.3112(3) 0.7952(3) 0.0445(18) Uani 1 1 d . . .
O42 O 0.7684(5) 0.1987(2) 0.7664(2) 0.0313(15) Uani 1 1 d . . .
O43 O 0.5587(4) 0.3176(3) 0.6999(3) 0.0372(16) Uani 1 1 d . . .
O44 O 1.0518(5) 0.3146(3) 0.5741(3) 0.0390(16) Uani 1 1 d . . .
O45 O 0.6916(5) 0.0855(3) 0.4664(3) 0.0379(16) Uani 1 1 d . . .
O46 O 1.0106(5) 0.3368(3) 0.6874(3) 0.0391(16) Uani 1 1 d . . .
O47 O 0.8202(6) 0.4302(2) 0.4741(3) 0.0440(18) Uani 1 1 d . . .
O48 O 1.0461(5) 0.1904(3) 0.5502(3) 0.0402(17) Uani 1 1 d . . .
O49 O 0.4785(5) 0.3280(3) 0.3916(3) 0.054(2) Uani 1 1 d . . .
O50 O 0.7096(6) 0.4287(3) 0.5396(3) 0.0469(19) Uani 1 1 d . . .
O51 O 0.4641(5) 0.2971(3) 0.5922(3) 0.0428(18) Uani 1 1 d . . .
O52 O 1.0314(5) 0.1571(2) 0.7378(2) 0.0356(16) Uani 1 1 d . . .
O53 O 0.6935(5) 0.0571(2) 0.6615(3) 0.0442(18) Uani 1 1 d . . .
O54 O 0.9615(5) 0.1649(3) 0.4446(3) 0.0390(17) Uani 1 1 d . . .
O55 O 0.5016(5) 0.1500(3) 0.4449(3) 0.0439(18) Uani 1 1 d . . .
O56 O 0.7158(5) 0.3645(2) 0.7342(2) 0.0338(15) Uani 1 1 d . . .
O57 O 0.4779(5) 0.2304(3) 0.3699(3) 0.0479(19) Uani 1 1 d . . .
O58 O 0.5420(5) 0.1083(3) 0.6491(3) 0.052(2) Uani 1 1 d . . .
O59 O 0.4563(5) 0.1739(3) 0.5631(3) 0.0451(18) Uani 1 1 d . . .
O60 O 0.8026(5) 0.1193(2) 0.4056(2) 0.0349(15) Uani 1 1 d . . .
O61 O 0.9543(5) 0.0669(3) 0.4254(3) 0.0480(19) Uani 1 1 d . . .
O62 O 0.8717(6) 0.4066(3) 0.3959(3) 0.054(2) Uani 1 1 d . A .
O63 O 0.5397(7) 0.0120(3) 0.6328(4) 0.078(3) Uani 1 1 d . . .
O64 O 0.3260(8) 0.2784(5) 0.3542(5) 0.107(4) Uani 1 1 d U . .
O65 O 0.4259(10) 0.2975(5) 0.2991(4) 0.117(4) Uani 1 1 d U . .
N1 N 0.3129(8) 0.4299(6) 0.5421(6) 0.144(5) Uani 1 1 d GDU . .
C1 C 0.3068(9) 0.3759(6) 0.5325(6) 0.119(5) Uani 1 1 d GDU . .
H1 H 0.3584 0.3525 0.5364 0.119 Uiso 1 1 calc R . .
C2 C 0.2126(10) 0.3620(4) 0.5164(6) 0.125(6) Uani 1 1 d GDU . .
H2 H 0.1879 0.3273 0.5072 0.125 Uiso 1 1 calc R . .
N2 N 0.1604(7) 0.4073(5) 0.5160(5) 0.115(4) Uani 1 1 d GDU . .
H2A H 0.0985 0.4091 0.5072 0.115 Uiso 1 1 calc R . .
C3 C 0.2224(10) 0.4492(4) 0.5319(5) 0.119(5) Uani 1 1 d GDU . .
H3 H 0.2058 0.4851 0.5352 0.119 Uiso 1 1 calc R . .
N3 N 0.6857(8) 0.5401(5) 0.6089(5) 0.141(5) Uani 1 1 d GDU . .
C8 C 0.6958(8) 0.5948(5) 0.6123(5) 0.122(6) Uani 1 1 d GDU . .
H8 H 0.6462 0.6199 0.6075 0.122 Uiso 1 1 calc R . .
N4 N 0.7909(9) 0.6066(4) 0.6242(4) 0.103(4) Uani 1 1 d GDU . .
H4 H 0.8160 0.6385 0.6285 0.103 Uiso 1 1 calc R . .
C9 C 0.8397(7) 0.5591(5) 0.6281(5) 0.097(4) Uani 1 1 d GDU . .
H9 H 0.9060 0.5554 0.6358 0.097 Uiso 1 1 calc R . .
C10 C 0.7746(10) 0.5181(4) 0.6186(5) 0.107(5) Uani 1 1 d GDU . .
H10 H 0.7885 0.4813 0.6187 0.107 Uiso 1 1 calc R . .
C4 C 0.3942(16) 0.4602(15) 0.5392(12) 0.34(3) Uani 1 1 d DU . .
H4A H 0.3757 0.4979 0.5331 0.343 Uiso 1 1 calc R . .
H4B H 0.4113 0.4476 0.5084 0.343 Uiso 1 1 calc R . .
C5 C 0.4788(15) 0.4564(9) 0.5870(9) 0.182(11) Uani 1 1 d DU . .
H5A H 0.5114 0.4220 0.5887 0.182 Uiso 1 1 calc R . .
H5B H 0.4624 0.4616 0.6197 0.182 Uiso 1 1 calc R . .
C6 C 0.5371(17) 0.5011(11) 0.5780(11) 0.253(18) Uani 1 1 d DU . .
H6A H 0.5485 0.4968 0.5437 0.253 Uiso 1 1 calc R . .
H6B H 0.5045 0.5353 0.5778 0.253 Uiso 1 1 calc R . .
C7 C 0.6249(17) 0.4999(12) 0.6206(11) 0.28(2) Uani 1 1 d DU . .
H7A H 0.6545 0.4644 0.6232 0.283 Uiso 1 1 calc R . .
H7B H 0.6144 0.5079 0.6545 0.283 Uiso 1 1 calc R . .
N5 N 0.7581(5) 0.5961(2) 0.8964(3) 0.048(2) Uani 1 1 d GDU . .
C11 C 0.6941(4) 0.5552(3) 0.8808(3) 0.063(3) Uani 1 1 d GDU . .
H11 H 0.6273 0.5587 0.8683 0.063 Uiso 1 1 calc R . .
C12 C 0.7438(6) 0.5084(3) 0.8863(3) 0.063(3) Uani 1 1 d GDU . .
H12 H 0.7174 0.4739 0.8784 0.063 Uiso 1 1 calc R . .
N6 N 0.8386(5) 0.5203(3) 0.9054(3) 0.059(3) Uani 1 1 d GDU . .
H6 H 0.8853 0.4974 0.9125 0.059 Uiso 1 1 calc R . .
C13 C 0.8474(4) 0.5745(3) 0.9117(3) 0.055(3) Uani 1 1 d GDU . .
H13 H 0.9051 0.5937 0.9243 0.055 Uiso 1 1 calc R . .
N7 N 0.7284(7) 0.8251(3) 0.8150(4) 0.069(3) Uani 1 1 d GDU . .
C18 C 0.6405(6) 0.8484(5) 0.7992(6) 0.123(6) Uani 1 1 d GDU . .
H18 H 0.5818 0.8303 0.7868 0.123 Uiso 1 1 calc R . .
C19 C 0.6527(10) 0.9025(5) 0.8044(6) 0.173(11) Uani 1 1 d GDU . .
H19 H 0.6039 0.9283 0.7963 0.173 Uiso 1 1 calc R . .
N8 N 0.7482(11) 0.9126(3) 0.8235(5) 0.136(6) Uani 1 1 d GDU . .
H8A H 0.7746 0.9441 0.8303 0.136 Uiso 1 1 calc R . .
C20 C 0.7950(6) 0.8648(4) 0.8300(4) 0.080(4) Uani 1 1 d GDU . .
H20 H 0.8615 0.8600 0.8427 0.080 Uiso 1 1 calc R . .
C14 C 0.7384(9) 0.6528(3) 0.8986(5) 0.063(3) Uani 1 1 d D . .
H14A H 0.7806 0.6678 0.9321 0.063 Uiso 1 1 calc R . .
H14B H 0.6725 0.6575 0.8981 0.063 Uiso 1 1 calc R . .
C15 C 0.7526(10) 0.6819(4) 0.8534(5) 0.067(4) Uani 1 1 d D . .
H15A H 0.7103 0.6673 0.8198 0.067 Uiso 1 1 calc R . .
H15B H 0.8186 0.6776 0.8538 0.067 Uiso 1 1 calc R . .
C16 C 0.7316(10) 0.7394(4) 0.8573(5) 0.065(4) Uani 1 1 d D . .
H16A H 0.6644 0.7439 0.8546 0.065 Uiso 1 1 calc R . .
H16B H 0.7710 0.7535 0.8919 0.065 Uiso 1 1 calc R . .
C17 C 0.7517(13) 0.7687(4) 0.8142(6) 0.100(6) Uani 1 1 d D . .
H17A H 0.8195 0.7650 0.8179 0.100 Uiso 1 1 calc R . .
H17B H 0.7145 0.7532 0.7798 0.100 Uiso 1 1 calc R . .
N9 N 1.3431(7) 0.3868(6) 0.8402(5) 0.157(6) Uani 1 1 d GDU . .
H9A H 1.4040 0.3901 0.8569 0.157 Uiso 1 1 calc R . .
C30 C 1.2797(9) 0.4278(4) 0.8236(5) 0.121(6) Uani 1 1 d GDU . .
H30 H 1.2939 0.4646 0.8281 0.121 Uiso 1 1 calc R . .
N10 N 1.1920(8) 0.4062(4) 0.7992(5) 0.107(5) Uani 1 1 d GDU . .
C28 C 1.2012(8) 0.3518(4) 0.8008(5) 0.103(5) Uani 1 1 d GDU . .
H28 H 1.1518 0.3269 0.7868 0.103 Uiso 1 1 calc R . .
C29 C 1.2946(9) 0.3399(4) 0.8261(5) 0.099(5) Uani 1 1 d GDU . .
H29 H 1.3210 0.3053 0.8326 0.099 Uiso 1 1 calc R . .
N11 N 0.8286(7) 0.5141(4) 0.7703(4) 0.103(4) Uani 1 1 d GDU . .
C23 C 0.7428(8) 0.4892(4) 0.7590(4) 0.091(4) Uani 1 1 d GDU . .
H23 H 0.7330 0.4522 0.7613 0.091 Uiso 1 1 calc R . .
N12 N 0.6737(7) 0.5273(5) 0.7439(4) 0.115(5) Uani 1 1 d GDU . .
H12A H 0.6125 0.5216 0.7346 0.115 Uiso 1 1 calc R . .
C21 C 0.7168(9) 0.5756(4) 0.7459(5) 0.117(6) Uani 1 1 d GDU . .
H21 H 0.6858 0.6089 0.7374 0.117 Uiso 1 1 calc R . .
C22 C 0.8126(9) 0.5675(4) 0.7622(4) 0.100(5) Uani 1 1 d GDU . .
H22 H 0.8595 0.5941 0.7670 0.100 Uiso 1 1 calc R . .
C24 C 0.9197(11) 0.4921(10) 0.7993(8) 0.159(10) Uani 1 1 d DU . .
H24A H 0.9111 0.4566 0.8130 0.159 Uiso 1 1 calc R . .
H24B H 0.9511 0.5152 0.8298 0.159 Uiso 1 1 calc R . .
C25 C 0.9795(12) 0.4876(8) 0.7652(7) 0.126(7) Uani 1 1 d D . .
H25A H 0.9946 0.5228 0.7537 0.126 Uiso 1 1 calc R . .
H25B H 0.9493 0.4654 0.7337 0.126 Uiso 1 1 calc R . .
C26 C 1.0656(12) 0.4612(11) 0.8019(7) 0.175(11) Uani 1 1 d DU . .
H26A H 1.1057 0.4871 0.8271 0.175 Uiso 1 1 calc R . .
H26B H 1.0479 0.4323 0.8220 0.175 Uiso 1 1 calc R . .
C27 C 1.1142(13) 0.4403(9) 0.7668(7) 0.166(10) Uani 1 1 d DU . .
H27A H 1.1397 0.4696 0.7508 0.166 Uiso 1 1 calc R . .
H27B H 1.0700 0.4193 0.7381 0.166 Uiso 1 1 calc R . .
N13 N 0.6842(4) 0.5630(3) 1.0119(3) 0.053(2) Uani 1 1 d GDU . .
C31 C 0.7195(6) 0.6127(3) 1.0278(4) 0.073(4) Uani 1 1 d GDU . .
H31 H 0.6834 0.6435 1.0285 0.073 Uiso 1 1 calc R . .
C32 C 0.8161(6) 0.6099(3) 1.0424(4) 0.079(4) Uani 1 1 d GDU . .
H32 H 0.8586 0.6386 1.0551 0.079 Uiso 1 1 calc R . .
N14 N 0.8404(5) 0.5587(3) 1.0356(3) 0.063(3) Uani 1 1 d GDU . .
H14 H 0.8982 0.5465 1.0422 0.063 Uiso 1 1 calc R . .
C33 C 0.7589(6) 0.5297(2) 1.0167(3) 0.054(3) Uani 1 1 d GDU . .
H33 H 0.7549 0.4929 1.0084 0.054 Uiso 1 1 calc R . .
C34 C 0.5840(8) 0.5490(6) 0.9878(7) 0.103(6) Uani 1 1 d DU . .
H34A H 0.5455 0.5806 0.9890 0.103 Uiso 1 1 calc R . .
H34B H 0.5729 0.5403 0.9502 0.103 Uiso 1 1 calc R . .
C35 C 0.5505(8) 0.5049(5) 1.0121(5) 0.065(4) Uani 1 1 d D . .
H35A H 0.5637 0.5125 1.0501 0.065 Uiso 1 1 calc R . .
H35B H 0.5857 0.4724 1.0091 0.065 Uiso 1 1 calc R . .
Na1 Na 0.8198(3) 0.28029(17) 0.81876(17) 0.0517(11) Uani 1 1 d . . .
Na2 Na 0.9485(5) 0.0378(3) 0.5282(3) 0.0527(19) Uani 0.60 1 d P . .
Na3 Na 1.0555(6) 0.1829(3) 0.3497(3) 0.058(2) Uani 0.55 1 d P . .
Na4 Na 0.4544(8) -0.0669(4) 0.6562(4) 0.060(3) Uani 0.45 1 d PU . .
Na5 Na 0.5989(10) 0.2101(5) 0.7792(4) 0.062(3) Uani 0.40 1 d PU . .
OW1 O 0.4957(9) 0.4977(5) 0.7219(5) 0.107(4) Uiso 1 1 d . . .
OW2 O 1.1446(10) 0.2664(6) 0.9443(6) 0.099(4) Uiso 0.80 1 d P . .
OW3 O 1.3194(14) 0.2403(8) 0.9591(8) 0.116(6) Uiso 0.65 1 d P . .
OW4 O 0.9997(15) 0.5501(8) 0.3851(8) 0.121(7) Uiso 0.65 1 d P . .
OW5 O 0.8655(19) 0.5011(10) 0.3375(10) 0.117(8) Uiso 0.50 1 d P . .
OW6 O 0.662(2) 0.4677(13) 0.3674(13) 0.126(11) Uiso 0.40 1 d P . .
OW7 O 0.546(2) 0.6264(11) 0.7636(11) 0.100(9) Uiso 0.40 1 d P . .

loop_
_atom_site_aniso_label
_atom_site_aniso_U_11
_atom_site_aniso_U_22
_atom_site_aniso_U_33
_atom_site_aniso_U_23
_atom_site_aniso_U_13
_atom_site_aniso_U_12
Mo1 0.0266(4) 0.0186(4) 0.0228(4) -0.0030(3) 0.0080(3) -0.0011(3)
Mo2 0.0221(4) 0.0245(4) 0.0248(4) -0.0001(3) 0.0099(3) 0.0029(3)
Mo3 0.0280(4) 0.0230(4) 0.0218(4) -0.0048(3) 0.0081(3) -0.0013(3)
Mo4 0.0264(4) 0.0244(4) 0.0222(4) -0.0004(3) 0.0081(3) -0.0038(3)
Mo5 0.0199(4) 0.0254(4) 0.0212(4) -0.0029(3) 0.0037(3) -0.0034(3)
Mo6 0.0220(4) 0.0245(4) 0.0220(4) 0.0003(3) 0.0043(3) 0.0055(3)
Mo7 0.0221(4) 0.0375(5) 0.0223(4) -0.0057(3) 0.0024(3) -0.0022(3)
Mo8 0.0406(5) 0.0201(4) 0.0283(4) 0.0027(3) 0.0129(4) 0.0062(3)
Mo9 0.0297(4) 0.0178(4) 0.0260(4) -0.0020(3) 0.0092(3) -0.0008(3)
Mo10 0.0217(4) 0.0281(4) 0.0382(5) -0.0071(3) 0.0123(3) -0.0069(3)
Mo11 0.0193(4) 0.0280(4) 0.0288(4) -0.0036(3) 0.0082(3) 0.0025(3)
Mo12 0.0293(5) 0.0340(5) 0.0304(4) 0.0048(4) 0.0046(4) 0.0132(4)
P1 0.0402(18) 0.079(2) 0.0401(17) 0.0119(16) -0.0169(14) 0.0064(16)
P2 0.0481(19) 0.0472(18) 0.062(2) 0.0119(15) 0.0246(16) -0.0117(14)
P3 0.0561(19) 0.0315(14) 0.0416(16) 0.0055(12) 0.0191(14) -0.0092(13)
P4 0.0406(15) 0.0258(12) 0.0331(13) -0.0006(10) 0.0185(11) 0.0059(11)
P5 0.0362(15) 0.0313(13) 0.0332(14) -0.0060(11) 0.0154(11) 0.0051(11)
P6 0.0214(13) 0.0489(16) 0.0267(13) -0.0011(11) -0.0016(10) 0.0056(11)
P7 0.0255(12) 0.0237(11) 0.0189(11) 0.0006(9) 0.0050(9) 0.0032(9)
P8 0.0226(12) 0.0202(11) 0.0169(11) -0.0012(8) 0.0069(9) -0.0003(9)
Mn1 0.0197(7) 0.0205(6) 0.0197(6) -0.0007(5) 0.0053(5) 0.0014(5)
Mn2 0.0829(15) 0.0500(11) 0.0409(10) -0.0049(8) 0.0221(10) -0.0100(10)
O1 0.104(8) 0.073(7) 0.051(6) 0.001(5) 0.036(6) -0.031(6)
O2 0.103(11) 0.141(11) 0.091(10) -0.005(9) 0.016(8) 0.029(8)
O1A 0.091(14) 0.081(14) 0.077(14) -0.002(9) 0.033(10) -0.012(10)
O2A 0.081(12) 0.073(12) 0.080(12) 0.009(9) -0.005(8) 0.006(9)
O3 0.048(5) 0.063(5) 0.043(4) 0.004(4) 0.015(4) 0.003(4)
O4 0.042(5) 0.054(5) 0.064(5) 0.005(4) 0.017(4) 0.021(4)
O5 0.045(5) 0.061(5) 0.028(4) -0.002(3) 0.001(3) 0.008(4)
O6 0.055(5) 0.054(5) 0.048(4) -0.016(4) 0.021(4) 0.020(4)
O7 0.059(5) 0.057(5) 0.030(4) 0.001(3) 0.019(4) 0.000(4)
O8 0.027(4) 0.086(6) 0.059(5) -0.001(4) 0.012(4) 0.008(4)
O9 0.106(8) 0.075(7) 0.095(8) 0.026(6) 0.056(7) 0.004(6)
O10 0.087(7) 0.035(4) 0.086(6) 0.006(4) 0.041(5) -0.020(4)
O11 0.022(3) 0.025(3) 0.018(3) -0.006(2) 0.004(2) 0.001(2)
O12 0.027(3) 0.022(3) 0.022(3) 0.000(2) 0.004(3) 0.001(2)
O13 0.024(3) 0.022(3) 0.021(3) 0.002(2) 0.007(2) 0.001(2)
O14 0.022(3) 0.023(3) 0.022(3) 0.000(2) 0.007(2) 0.001(2)
O15 0.020(3) 0.023(3) 0.019(3) 0.000(2) 0.004(2) 0.001(2)
O16 0.021(3) 0.019(3) 0.024(3) -0.003(2) 0.009(2) -0.002(2)
O17 0.027(3) 0.023(3) 0.026(3) 0.003(2) 0.008(3) 0.002(3)
O18 0.028(3) 0.022(3) 0.030(3) -0.002(3) 0.007(3) 0.004(3)
O19 0.022(3) 0.023(3) 0.028(3) 0.002(2) 0.005(3) 0.004(2)
O20 0.020(3) 0.025(3) 0.026(3) -0.004(2) 0.009(2) 0.002(2)
O21 0.027(3) 0.024(3) 0.023(3) 0.000(2) 0.004(3) 0.006(3)
O22 0.033(4) 0.029(3) 0.023(3) -0.001(3) 0.012(3) -0.005(3)
O23 0.021(3) 0.030(3) 0.027(3) -0.005(3) 0.007(3) -0.001(3)
O24 0.037(4) 0.025(3) 0.027(3) -0.006(3) 0.012(3) -0.002(3)
O25 0.041(4) 0.023(3) 0.027(3) 0.001(3) 0.011(3) 0.002(3)
O26 0.023(3) 0.021(3) 0.022(3) -0.001(2) 0.008(2) -0.004(2)
O27 0.017(3) 0.042(4) 0.038(4) -0.006(3) 0.008(3) 0.001(3)
O28 0.036(4) 0.029(3) 0.022(3) -0.002(3) 0.008(3) 0.004(3)
O29 0.047(4) 0.023(3) 0.040(4) 0.002(3) 0.016(3) -0.004(3)
O30 0.024(3) 0.034(4) 0.025(3) -0.005(3) 0.005(3) -0.003(3)
O31 0.026(3) 0.021(3) 0.024(3) -0.002(2) 0.009(3) -0.002(2)
O32 0.020(3) 0.028(3) 0.034(4) -0.008(3) 0.005(3) -0.001(3)
O33 0.031(4) 0.040(4) 0.027(3) -0.005(3) 0.004(3) 0.000(3)
O34 0.026(4) 0.042(4) 0.028(3) -0.006(3) -0.002(3) -0.002(3)
O35 0.041(4) 0.035(4) 0.024(3) 0.002(3) 0.011(3) -0.002(3)
O36 0.054(5) 0.036(4) 0.035(4) 0.015(3) 0.008(3) 0.017(3)
O37 0.043(4) 0.044(4) 0.033(4) 0.000(3) 0.014(3) 0.012(3)
O38 0.028(4) 0.037(4) 0.046(4) -0.002(3) 0.022(3) -0.008(3)
O39 0.053(5) 0.027(4) 0.038(4) -0.007(3) 0.017(3) 0.001(3)
O40 0.043(4) 0.039(4) 0.041(4) 0.009(3) 0.016(3) -0.010(3)
O41 0.056(5) 0.049(5) 0.031(4) 0.003(3) 0.018(3) 0.004(4)
O42 0.043(4) 0.029(3) 0.026(3) 0.001(3) 0.016(3) 0.003(3)
O43 0.027(4) 0.050(4) 0.039(4) -0.009(3) 0.018(3) 0.006(3)
O44 0.034(4) 0.043(4) 0.038(4) -0.007(3) 0.008(3) -0.010(3)
O45 0.044(4) 0.032(4) 0.039(4) -0.005(3) 0.016(3) -0.010(3)
O46 0.033(4) 0.042(4) 0.041(4) -0.003(3) 0.010(3) -0.011(3)
O47 0.073(5) 0.022(3) 0.042(4) 0.002(3) 0.026(4) 0.001(3)
O48 0.035(4) 0.040(4) 0.044(4) 0.002(3) 0.010(3) 0.011(3)
O49 0.047(5) 0.064(5) 0.039(4) 0.009(4) -0.004(4) 0.017(4)
O50 0.068(5) 0.028(4) 0.049(4) -0.006(3) 0.025(4) 0.006(3)
O51 0.033(4) 0.046(4) 0.045(4) -0.004(3) 0.006(3) 0.010(3)
O52 0.034(4) 0.034(4) 0.027(3) -0.002(3) -0.006(3) 0.010(3)
O53 0.055(5) 0.023(3) 0.059(5) 0.008(3) 0.024(4) -0.007(3)
O54 0.041(4) 0.038(4) 0.047(4) -0.013(3) 0.026(3) -0.003(3)
O55 0.038(4) 0.055(5) 0.039(4) -0.011(3) 0.012(3) -0.013(3)
O56 0.042(4) 0.033(4) 0.033(4) -0.012(3) 0.021(3) -0.004(3)
O57 0.029(4) 0.074(5) 0.030(4) -0.004(4) -0.006(3) 0.000(4)
O58 0.044(5) 0.035(4) 0.089(6) -0.005(4) 0.038(4) -0.014(3)
O59 0.023(4) 0.050(4) 0.058(5) -0.018(4) 0.007(3) -0.010(3)
O60 0.042(4) 0.035(4) 0.032(4) -0.009(3) 0.017(3) 0.000(3)
O61 0.051(5) 0.029(4) 0.065(5) 0.007(3) 0.021(4) 0.018(3)
O62 0.078(6) 0.051(5) 0.035(4) 0.001(3) 0.022(4) -0.006(4)
O63 0.090(7) 0.047(5) 0.102(7) -0.012(5) 0.036(6) -0.031(5)
O64 0.063(6) 0.108(7) 0.136(8) 0.011(6) 0.009(6) 0.014(5)
O65 0.158(9) 0.113(7) 0.061(6) 0.009(5) 0.008(6) -0.026(7)
N1 0.118(7) 0.128(8) 0.198(11) 0.007(8) 0.066(8) 0.010(6)
C1 0.111(7) 0.108(8) 0.141(10) 0.014(8) 0.045(8) 0.026(7)
C2 0.120(8) 0.119(7) 0.137(10) -0.006(8) 0.042(8) 0.020(6)
N2 0.106(7) 0.121(8) 0.117(9) -0.004(7) 0.033(7) 0.025(6)
C3 0.111(8) 0.107(7) 0.144(10) 0.012(8) 0.049(8) 0.029(6)
N3 0.132(7) 0.120(8) 0.160(10) -0.031(8) 0.033(8) 0.000(6)
C8 0.129(8) 0.108(8) 0.119(10) -0.017(8) 0.025(8) 0.023(7)
N4 0.135(8) 0.084(6) 0.087(7) -0.013(6) 0.032(7) 0.013(6)
C9 0.118(7) 0.085(7) 0.084(8) -0.007(7) 0.025(7) 0.011(6)
C10 0.117(8) 0.083(6) 0.105(9) -0.021(7) 0.014(7) 0.002(6)
C4 0.34(3) 0.34(3) 0.35(3) -0.005(10) 0.117(13) -0.005(10)
C5 0.192(14) 0.182(14) 0.164(13) -0.018(9) 0.043(10) 0.016(10)
C6 0.25(2) 0.26(2) 0.252(19) -0.002(10) 0.085(11) 0.009(10)
C7 0.28(2) 0.29(2) 0.28(2) -0.006(10) 0.100(12) 0.009(10)
N5 0.041(5) 0.041(5) 0.066(6) 0.012(4) 0.025(5) -0.001(4)
C11 0.052(6) 0.060(7) 0.074(9) 0.010(7) 0.016(7) -0.008(5)
C12 0.085(8) 0.047(6) 0.064(8) 0.005(6) 0.032(7) -0.001(5)
N6 0.064(6) 0.060(5) 0.059(6) 0.013(5) 0.026(5) 0.016(5)
C13 0.046(6) 0.060(6) 0.062(8) 0.009(6) 0.020(6) 0.013(5)
N7 0.062(7) 0.064(6) 0.074(8) 0.008(6) 0.014(6) 0.006(5)
C18 0.084(7) 0.132(9) 0.154(11) 0.023(9) 0.038(8) 0.009(6)
C19 0.150(13) 0.119(11) 0.28(4) 0.037(19) 0.11(2) 0.072(11)
N8 0.187(15) 0.065(7) 0.158(16) 0.009(9) 0.057(15) -0.001(8)
C20 0.078(8) 0.098(9) 0.061(9) 0.013(8) 0.020(7) -0.004(6)
C14 0.062(9) 0.055(8) 0.083(10) -0.002(7) 0.037(7) 0.005(6)
C15 0.078(10) 0.057(8) 0.058(8) 0.004(6) 0.009(7) -0.007(7)
C16 0.071(9) 0.054(8) 0.073(9) 0.004(7) 0.025(7) 0.009(7)
C17 0.152(19) 0.063(10) 0.093(13) 0.002(9) 0.051(12) 0.008(10)
N9 0.128(8) 0.136(8) 0.178(11) -0.008(8) 0.008(8) 0.008(6)
C30 0.123(9) 0.092(7) 0.128(10) 0.002(8) 0.010(8) -0.006(6)
N10 0.122(9) 0.076(8) 0.097(10) -0.004(8) -0.005(9) 0.007(7)
C28 0.116(9) 0.078(8) 0.128(15) -0.023(10) 0.056(11) -0.005(8)
C29 0.121(9) 0.081(6) 0.083(8) 0.008(7) 0.015(7) 0.014(6)
N11 0.118(8) 0.092(8) 0.095(10) 0.000(8) 0.030(9) -0.046(7)
C23 0.125(11) 0.083(8) 0.071(10) -0.024(8) 0.042(10) -0.058(7)
N12 0.121(7) 0.122(8) 0.114(9) -0.022(7) 0.055(7) -0.025(6)
C21 0.144(13) 0.102(9) 0.111(15) -0.040(11) 0.050(13) -0.020(8)
C22 0.133(11) 0.084(8) 0.079(11) -0.003(9) 0.028(11) -0.045(9)
C24 0.172(13) 0.150(13) 0.158(12) 0.015(9) 0.057(9) 0.008(9)
C25 0.132(19) 0.097(15) 0.144(19) -0.003(13) 0.038(15) 0.014(13)
C26 0.176(14) 0.176(14) 0.173(13) 0.005(9) 0.056(10) -0.007(9)
C27 0.164(13) 0.162(13) 0.163(13) -0.009(9) 0.039(9) 0.009(9)
N13 0.045(5) 0.047(5) 0.058(6) 0.008(5) 0.006(5) -0.002(4)
C31 0.075(8) 0.040(6) 0.097(11) 0.002(7) 0.018(8) 0.011(5)
C32 0.072(7) 0.068(7) 0.073(9) 0.003(7) -0.010(8) -0.019(6)
N14 0.044(5) 0.090(7) 0.058(6) 0.036(6) 0.018(5) 0.016(5)
C33 0.079(8) 0.041(6) 0.039(6) 0.008(5) 0.015(6) 0.009(5)
C34 0.077(8) 0.106(9) 0.115(9) 0.027(8) 0.014(7) -0.012(7)
C35 0.047(7) 0.065(8) 0.074(9) 0.017(7) 0.006(7) 0.002(6)
Na1 0.062(3) 0.046(3) 0.048(3) -0.005(2) 0.019(2) 0.005(2)
Na2 0.053(5) 0.042(4) 0.066(5) -0.004(4) 0.022(4) 0.007(3)
Na3 0.056(5) 0.061(5) 0.057(5) 0.015(4) 0.019(4) -0.002(4)
Na4 0.067(5) 0.054(4) 0.056(4) -0.006(4) 0.018(4) -0.030(4)
Na5 0.088(5) 0.066(5) 0.044(4) 0.004(4) 0.038(4) 0.029(4)

loop_
_atom_type_symbol
_atom_type_description
_atom_type_scat_dispersion_real
_atom_type_scat_dispersion_imag
_atom_type_scat_source
C C 0.0033 0.0016 'International Tables Vol C Tables 4.2.6.8 and 6.1.1.4'
H H 0.0000 0.0000 'International Tables Vol C Tables 4.2.6.8 and 6.1.1.4'
Mn Mn 0.3368 0.7283 'International Tables Vol C Tables 4.2.6.8 and 6.1.1.4'
Mo Mo -1.6832 0.6857 'International Tables Vol C Tables 4.2.6.8 and 6.1.1.4'
N N 0.0061 0.0033 'International Tables Vol C Tables 4.2.6.8 and 6.1.1.4'
Na Na 0.0362 0.0249 'International Tables Vol C Tables 4.2.6.8 and 6.1.1.4'
O O 0.0106 0.0060 'International Tables Vol C Tables 4.2.6.8 and 6.1.1.4'
P P 0.1023 0.0942 'International Tables Vol C Tables 4.2.6.8 and 6.1.1.4'

loop_
_geom_angle_atom_site_label_1
_geom_angle_atom_site_label_2
_geom_angle_atom_site_label_3
_geom_angle
_geom_angle_site_symmetry_1
_geom_angle_site_symmetry_3
O29 Mo1 O30 106.0(3) . .
O29 Mo1 O13 102.7(3) . .
O30 Mo1 O13 95.1(2) . .
O29 Mo1 O56 95.4(3) . .
O30 Mo1 O56 85.6(3) . .
O13 Mo1 O56 161.0(2) . .
O29 Mo1 O18 98.5(3) . .
O30 Mo1 O18 154.5(2) . .
O13 Mo1 O18 86.1(2) . .
O56 Mo1 O18 85.3(2) . .
O29 Mo1 O16 170.0(3) . .
O30 Mo1 O16 82.5(2) . .
O13 Mo1 O16 81.5(2) . .
O56 Mo1 O16 79.8(2) . .
O18 Mo1 O16 72.5(2) . .
O29 Mo1 Mo5 100.9(2) . .
O30 Mo1 Mo5 47.87(18) . .
O13 Mo1 Mo5 49.03(16) . .
O56 Mo1 Mo5 133.28(19) . .
O18 Mo1 Mo5 133.89(16) . .
O16 Mo1 Mo5 88.69(14) . .
O48 Mo2 O22 105.6(3) . .
O48 Mo2 O14 101.6(3) . .
O22 Mo2 O14 95.3(2) . .
O48 Mo2 O54 96.0(3) . .
O22 Mo2 O54 87.4(3) . .
O14 Mo2 O54 160.7(3) . .
O48 Mo2 O19 97.8(3) . .
O22 Mo2 O19 155.8(2) . .
O14 Mo2 O19 85.6(2) . .
O54 Mo2 O19 84.2(2) . .
O48 Mo2 O12 170.4(3) . .
O22 Mo2 O12 83.2(2) . .
O14 Mo2 O12 80.9(2) . .
O54 Mo2 O12 80.5(2) . .
O19 Mo2 O12 73.0(2) . .
O48 Mo2 Mo4 100.3(2) . .
O22 Mo2 Mo4 48.11(17) . .
O14 Mo2 Mo4 48.83(16) . .
O54 Mo2 Mo4 135.2(2) . .
O19 Mo2 Mo4 133.44(16) . .
O12 Mo2 Mo4 88.29(14) . .
O45 Mo3 O33 104.2(3) . .
O45 Mo3 O11 101.2(3) . .
O33 Mo3 O11 95.9(2) . .
O45 Mo3 O60 96.7(3) . .
O33 Mo3 O60 85.7(3) . .
O11 Mo3 O60 161.0(2) . .
O45 Mo3 O19 98.4(3) . .
O33 Mo3 O19 156.5(3) . .
O11 Mo3 O19 85.7(2) . .
O60 Mo3 O19 85.5(2) . .
O45 Mo3 O12 171.0(3) . .
O33 Mo3 O12 83.9(2) . .
O11 Mo3 O12 81.5(2) . .
O60 Mo3 O12 79.9(2) . .
O19 Mo3 O12 73.1(2) . .
O45 Mo3 Mo7 99.6(2) . .
O33 Mo3 Mo7 48.37(19) . .
O11 Mo3 Mo7 48.98(16) . .
O60 Mo3 Mo7 133.77(19) . .
O19 Mo3 Mo7 133.66(16) . .
O12 Mo3 Mo7 88.73(15) . .
O44 Mo4 O22 104.7(3) . .
O44 Mo4 O14 102.2(3) . .
O22 Mo4 O14 95.6(2) . .
O44 Mo4 O40 95.5(3) . .
O22 Mo4 O40 87.6(3) . .
O14 Mo4 O40 160.5(3) . .
O44 Mo4 O24 97.3(3) . .
O22 Mo4 O24 157.1(2) . .
O14 Mo4 O24 85.8(2) . .
O40 Mo4 O24 84.0(3) . .
O44 Mo4 O17 169.8(3) . .
O22 Mo4 O17 84.4(2) . .
O14 Mo4 O17 81.0(2) . .
O40 Mo4 O17 80.1(2) . .
O24 Mo4 O17 73.2(2) . .
O44 Mo4 Mo2 100.1(2) . .
O22 Mo4 Mo2 48.35(17) . .
O14 Mo4 Mo2 48.84(16) . .
O40 Mo4 Mo2 135.6(2) . .
O24 Mo4 Mo2 133.85(17) . .
O17 Mo4 Mo2 89.32(14) . .
O46 Mo5 O30 106.0(3) . .
O46 Mo5 O13 101.7(3) . .
O30 Mo5 O13 95.3(2) . .
O46 Mo5 O34 95.2(3) . .
O30 Mo5 O34 86.2(3) . .
O13 Mo5 O34 161.9(2) . .
O46 Mo5 O23 98.0(3) . .
O30 Mo5 O23 154.8(2) . .
O13 Mo5 O23 87.1(2) . .
O34 Mo5 O23 84.0(2) . .
O46 Mo5 O26 170.2(3) . .
O30 Mo5 O26 82.6(2) . .
O13 Mo5 O26 82.0(2) . .
O34 Mo5 O26 80.3(2) . .
O23 Mo5 O26 72.9(2) . .
O46 Mo5 Mo1 100.1(2) . .
O30 Mo5 Mo1 48.08(17) . .
O13 Mo5 Mo1 49.01(16) . .
O34 Mo5 Mo1 134.18(19) . .
O23 Mo5 Mo1 135.01(16) . .
O26 Mo5 Mo1 89.19(15) . .
O37 Mo6 O25 105.4(3) . .
O37 Mo6 O15 101.6(3) . .
O25 Mo6 O15 94.7(2) . .
O37 Mo6 O52 97.3(3) . .
O25 Mo6 O52 86.1(3) . .
O15 Mo6 O52 160.1(2) . .
O37 Mo6 O23 97.8(3) . .
O25 Mo6 O23 155.9(2) . .
O15 Mo6 O23 87.0(2) . .
O52 Mo6 O23 84.5(2) . .
O37 Mo6 O26 169.9(3) . .
O25 Mo6 O26 83.9(2) . .
O15 Mo6 O26 81.0(2) . .
O52 Mo6 O26 79.3(2) . .
O23 Mo6 O26 72.6(2) . .
O37 Mo6 Mo9 100.3(2) . .
O25 Mo6 Mo9 47.52(18) . .
O15 Mo6 Mo9 48.75(16) . .
O52 Mo6 Mo9 133.2(2) . .
O23 Mo6 Mo9 134.60(16) . .
O26 Mo6 Mo9 88.74(14) . .
O55 Mo7 O33 104.3(3) . .
O55 Mo7 O11 101.9(3) . .
O33 Mo7 O11 95.8(2) . .
O55 Mo7 O57 96.7(3) . .
O33 Mo7 O57 85.8(3) . .
O11 Mo7 O57 160.3(3) . .
O55 Mo7 O27 97.2(3) . .
O33 Mo7 O27 157.7(3) . .
O11 Mo7 O27 85.6(2) . .
O57 Mo7 O27 85.6(3) . .
O55 Mo7 O28 170.2(3) . .
O33 Mo7 O28 84.5(2) . .
O11 Mo7 O28 81.2(2) . .
O57 Mo7 O28 79.4(3) . .
O27 Mo7 O28 73.7(2) . .
O55 Mo7 Mo3 100.1(3) . .
O33 Mo7 Mo3 48.12(18) . .
O11 Mo7 Mo3 49.12(16) . .
O57 Mo7 Mo3 133.6(2) . .
O27 Mo7 Mo3 133.86(16) . .
O28 Mo7 Mo3 88.94(16) . .
O50 Mo8 O36 105.2(3) . .
O50 Mo8 O21 101.5(3) . .
O36 Mo8 O21 95.2(3) . .
O50 Mo8 O47 95.5(3) . .
O36 Mo8 O47 88.2(3) . .
O21 Mo8 O47 161.1(3) . .
O50 Mo8 O24 98.2(3) . .
O36 Mo8 O24 155.7(3) . .
O21 Mo8 O24 86.5(2) . .
O47 Mo8 O24 82.9(3) . .
O50 Mo8 O17 170.3(3) . .
O36 Mo8 O17 83.7(3) . .
O21 Mo8 O17 81.4(2) . .
O47 Mo8 O17 80.5(2) . .
O24 Mo8 O17 72.6(2) . .
O50 Mo8 Mo12 100.0(3) . .
O36 Mo8 Mo12 48.0(2) . .
O21 Mo8 Mo12 48.77(16) . .
O47 Mo8 Mo12 135.9(2) . .
O24 Mo8 Mo12 134.22(17) . .
O17 Mo8 Mo12 88.93(15) . .
O39 Mo9 O25 104.8(3) . .
O39 Mo9 O15 101.6(3) . .
O25 Mo9 O15 95.0(2) . .
O39 Mo9 O53 96.5(3) . .
O25 Mo9 O53 86.8(3) . .
O15 Mo9 O53 160.7(3) . .
O39 Mo9 O32 98.4(3) . .
O25 Mo9 O32 156.0(2) . .
O15 Mo9 O32 86.2(2) . .
O53 Mo9 O32 84.5(3) . .
O39 Mo9 O31 171.0(3) . .
O25 Mo9 O31 83.3(2) . .
O15 Mo9 O31 81.3(2) . .
O53 Mo9 O31 79.8(2) . .
O32 Mo9 O31 73.1(2) . .
O39 Mo9 Mo6 99.9(2) . .
O25 Mo9 Mo6 47.80(19) . .
O15 Mo9 Mo6 48.77(15) . .
O53 Mo9 Mo6 134.3(2) . .
O32 Mo9 Mo6 133.92(17) . .
O31 Mo9 Mo6 88.51(15) . .
O59 Mo10 O38 105.5(3) . .
O59 Mo10 O20 101.6(3) . .
O38 Mo10 O20 95.7(2) . .
O59 Mo10 O58 96.4(3) . .
O38 Mo10 O58 86.3(3) . .
O20 Mo10 O58 160.6(3) . .
O59 Mo10 O32 97.9(3) . .
O38 Mo10 O32 155.7(3) . .
O20 Mo10 O32 86.0(2) . .
O58 Mo10 O32 84.4(3) . .
O59 Mo10 O31 170.3(3) . .
O38 Mo10 O31 83.3(2) . .
O20 Mo10 O31 81.4(2) . .
O58 Mo10 O31 79.7(3) . .
O32 Mo10 O31 72.9(2) . .
O59 Mo10 Mo11 100.3(2) . .
O38 Mo10 Mo11 48.21(18) . .
O20 Mo10 Mo11 49.08(16) . .
O58 Mo10 Mo11 134.2(2) . .
O32 Mo10 Mo11 134.02(17) . .
O31 Mo10 Mo11 88.68(14) . .
O51 Mo11 O38 105.0(3) . .
O51 Mo11 O20 102.1(3) . .
O38 Mo11 O20 95.4(3) . .
O51 Mo11 O43 97.0(3) . .
O38 Mo11 O43 85.4(3) . .
O20 Mo11 O43 159.9(2) . .
O51 Mo11 O18 97.7(3) . .
O38 Mo11 O18 156.3(3) . .
O20 Mo11 O18 86.2(2) . .
O43 Mo11 O18 85.2(3) . .
O51 Mo11 O16 170.0(3) . .
O38 Mo11 O16 84.0(2) . .
O20 Mo11 O16 81.1(2) . .
O43 Mo11 O16 79.1(2) . .
O18 Mo11 O16 72.8(2) . .
O51 Mo11 Mo10 100.4(2) . .
O38 Mo11 Mo10 48.07(19) . .
O20 Mo11 Mo10 48.95(17) . .
O43 Mo11 Mo10 133.1(2) . .
O18 Mo11 Mo10 134.14(16) . .
O16 Mo11 Mo10 88.92(14) . .
O4 Mo12 O36 105.7(4) . .
O4 Mo12 O21 102.1(3) . .
O36 Mo12 O21 95.3(3) . .
O4 Mo12 O49 95.8(4) . .
O36 Mo12 O49 87.0(3) . .
O21 Mo12 O49 160.5(3) . .
O4 Mo12 O27 97.1(3) . .
O36 Mo12 O27 156.3(3) . .
O21 Mo12 O27 85.9(2) . .
O49 Mo12 O27 84.3(3) . .
O4 Mo12 O28 169.6(3) . .
O36 Mo12 O28 83.7(3) . .
O21 Mo12 O28 81.1(2) . .
O49 Mo12 O28 80.0(3) . .
O27 Mo12 O28 73.1(2) . .
O4 Mo12 Mo8 100.8(3) . .
O36 Mo12 Mo8 47.8(2) . .
O21 Mo12 Mo8 49.17(18) . .
O49 Mo12 Mo8 134.5(2) . .
O27 Mo12 Mo8 134.07(17) . .
O28 Mo12 Mo8 88.73(16) . .
O65 P1 O49 109.1(6) . .
O65 P1 O57 108.9(6) . .
O49 P1 O57 112.5(4) . .
O65 P1 O64 107.2(7) . .
O49 P1 O64 110.6(6) . .
O57 P1 O64 108.4(6) . .
O9 P2 O53 112.1(5) . .
O9 P2 O58 116.1(6) . .
O53 P2 O58 112.2(4) . .
O9 P2 O63 107.9(6) . .
O53 P2 O63 103.7(5) . .
O58 P2 O63 103.6(5) . .
O62 P3 O40 111.5(4) . .
O62 P3 O10 107.0(5) . .
O40 P3 O10 108.3(5) . .
O62 P3 O47 111.1(5) . .
O40 P3 O47 109.5(4) . .
O10 P3 O47 109.3(5) . .
O61 P4 O54 111.9(4) . .
O61 P4 O60 112.6(4) . .
O54 P4 O60 111.8(4) . .
O61 P4 O7 111.1(4) . .
O54 P4 O7 105.0(4) . .
O60 P4 O7 103.8(4) . .
O6 P5 O43 113.3(4) . .
O6 P5 O56 112.3(4) . .
O43 P5 O56 110.9(4) . .
O6 P5 O41 109.4(4) . .
O43 P5 O41 105.4(4) . .
O56 P5 O41 104.9(4) . .
O5 P6 O52 112.5(4) . .
O5 P6 O34 109.3(4) . .
O52 P6 O34 111.6(3) . .
O5 P6 O8 110.1(4) . .
O52 P6 O8 104.5(4) . .
O34 P6 O8 108.8(4) . .
O35 P7 O28 111.9(4) . .
O35 P7 O12 110.6(4) . .
O28 P7 O12 107.5(3) . .
O35 P7 O17 111.8(4) . .
O28 P7 O17 107.6(3) . .
O12 P7 O17 107.3(3) . .
O42 P8 O31 112.8(3) . .
O42 P8 O26 111.7(3) . .
O31 P8 O26 107.4(3) . .
O42 P8 O16 109.5(3) . .
O31 P8 O16 107.4(3) . .
O26 P8 O16 107.8(3) . .
O21 Mn1 O15 177.6(2) . .
O21 Mn1 O20 85.2(2) . .
O15 Mn1 O20 96.2(2) . .
O21 Mn1 O13 85.1(2) . .
O15 Mn1 O13 96.7(2) . .
O20 Mn1 O13 96.5(2) . .
O21 Mn1 O11 95.1(2) . .
O15 Mn1 O11 83.1(2) . .
O20 Mn1 O11 85.5(2) . .
O13 Mn1 O11 178.0(2) . .
O21 Mn1 O14 95.4(2) . .
O15 Mn1 O14 83.2(2) . .
O20 Mn1 O14 179.3(2) . .
O13 Mn1 O14 83.3(2) . .
O11 Mn1 O14 94.7(2) . .
O62 Mn2 O42 170.6(3) . 4_565
O62 Mn2 O35 106.8(3) . .
O42 Mn2 O35 82.2(2) 4_565 .
O62 Mn2 O2 99.6(7) . .
O42 Mn2 O2 78.3(6) 4_565 .
O35 Mn2 O2 84.2(7) . .
O62 Mn2 O1A 83.6(10) . .
O42 Mn2 O1A 87.2(10) 4_565 .
O35 Mn2 O1A 148.8(11) . .
O2 Mn2 O1A 64.8(13) . .
O62 Mn2 O1 80.8(4) . .
O42 Mn2 O1 90.8(3) 4_565 .
O35 Mn2 O1 168.0(4) . .
O2 Mn2 O1 103.9(8) . .
O1A Mn2 O1 39.4(11) . .
O62 Mn2 O2A 84.7(9) . .
O42 Mn2 O2A 94.9(9) 4_565 .
O35 Mn2 O2A 77.6(9) . .
O2 Mn2 O2A 18.8(9) . .
O1A Mn2 O2A 74.1(15) . .
O1 Mn2 O2A 112.9(10) . .
O62 Mn2 O3 97.6(3) . .
O42 Mn2 O3 86.3(3) 4_565 .
O35 Mn2 O3 81.0(3) . .
O2 Mn2 O3 159.9(7) . .
O1A Mn2 O3 127.7(12) . .
O1 Mn2 O3 88.9(4) . .
O2A Mn2 O3 158.2(9) . .
Mo7 O11 Mo3 81.9(2) . .
Mo7 O11 Mn1 134.5(3) . .
Mo3 O11 Mn1 134.4(3) . .
P7 O12 Mo2 126.9(3) . .
P7 O12 Mo3 126.1(3) . .
Mo2 O12 Mo3 100.0(2) . .
Mo1 O13 Mo5 82.0(2) . .
Mo1 O13 Mn1 133.7(3) . .
Mo5 O13 Mn1 133.1(3) . .
Mo2 O14 Mo4 82.3(2) . .
Mo2 O14 Mn1 134.7(3) . .
Mo4 O14 Mn1 134.4(3) . .
Mo9 O15 Mo6 82.5(2) . .
Mo9 O15 Mn1 134.0(3) . .
Mo6 O15 Mn1 133.8(3) . .
P8 O16 Mo11 127.0(3) . .
P8 O16 Mo1 126.0(3) . .
Mo11 O16 Mo1 101.2(2) . .
P7 O17 Mo4 126.5(3) . .
P7 O17 Mo8 126.3(3) . .
Mo4 O17 Mo8 100.7(2) . .
Mo11 O18 Mo1 112.5(3) . .
Mo3 O19 Mo2 112.9(3) . .
Mo10 O20 Mo11 82.0(2) . .
Mo10 O20 Mn1 134.0(3) . .
Mo11 O20 Mn1 133.8(3) . .
Mo12 O21 Mo8 82.1(2) . .
Mo12 O21 Mn1 134.9(3) . .
Mo8 O21 Mn1 134.1(3) . .
Mo4 O22 Mo2 83.5(2) . .
Mo5 O23 Mo6 112.8(3) . .
Mo4 O24 Mo8 112.7(3) . .
Mo9 O25 Mo6 84.7(2) . .
P8 O26 Mo5 126.0(3) . .
P8 O26 Mo6 126.9(3) . .
Mo5 O26 Mo6 101.0(2) . .
Mo7 O27 Mo12 112.1(3) . .
P7 O28 Mo7 126.9(3) . .
P7 O28 Mo12 126.6(3) . .
Mo7 O28 Mo12 100.2(2) . .
Mo5 O30 Mo1 84.0(2) . .
P8 O31 Mo9 126.7(3) . .
P8 O31 Mo10 126.1(3) . .
Mo9 O31 Mo10 100.0(2) . .
Mo10 O32 Mo9 113.0(3) . .
Mo3 O33 Mo7 83.5(2) . .
P6 O34 Mo5 136.5(4) . .
P7 O35 Mn2 132.7(4) . .
Mo8 O36 Mo12 84.2(3) . .
Mo10 O38 Mo11 83.7(2) . .
P3 O40 Mo4 134.4(4) . .
P8 O42 Mn2 148.9(4) . 4_566
P5 O43 Mo11 137.7(4) . .
P3 O47 Mo8 134.6(4) . .
P1 O49 Mo12 136.6(5) . .
P6 O52 Mo6 138.0(4) . .
P2 O53 Mo9 137.9(4) . .
P4 O54 Mo2 136.5(4) . .
P5 O56 Mo1 137.5(4) . .
P1 O57 Mo7 136.1(4) . .
P2 O58 Mo10 137.4(4) . .
P4 O60 Mo3 134.7(4) . .
P3 O62 Mn2 150.0(5) . .
C3 N1 C1 108.0 . .
C3 N1 C4 125.8(19) . .
C1 N1 C4 121(2) . .
C2 C1 N1 108.0 . .
C2 C1 H1 126.0 . .
N1 C1 H1 126.0 . .
C1 C2 N2 108.0 . .
C1 C2 H2 126.0 . .
N2 C2 H2 126.0 . .
C3 N2 C2 108.0 . .
C3 N2 H2A 126.0 . .
C2 N2 H2A 126.0 . .
N2 C3 N1 108.0 . .
N2 C3 H3 126.0 . .
N1 C3 H3 126.0 . .
C8 N3 C10 108.0 . .
C8 N3 C7 138(2) . .
C10 N3 C7 107.8(17) . .
N4 C8 N3 108.0 . .
N4 C8 H8 126.0 . .
N3 C8 H8 126.0 . .
C9 N4 C8 108.0 . .
C9 N4 H4 126.0 . .
C8 N4 H4 126.0 . .
N4 C9 C10 108.0 . .
N4 C9 H9 126.0 . .
C10 C9 H9 126.0 . .
N3 C10 C9 108.0 . .
N3 C10 H10 126.0 . .
C9 C10 H10 126.0 . .
N1 C4 C5 114.7(17) . .
N1 C4 H4A 108.6 . .
C5 C4 H4A 108.6 . .
N1 C4 H4B 108.6 . .
C5 C4 H4B 108.6 . .
H4A C4 H4B 107.6 . .
C4 C5 C6 101.4(9) . .
C4 C5 H5A 111.5 . .
C6 C5 H5A 111.5 . .
C4 C5 H5B 111.5 . .
C6 C5 H5B 111.5 . .
H5A C5 H5B 109.3 . .
C7 C6 C5 106.9(10) . .
C7 C6 H6A 110.4 . .
C5 C6 H6A 110.3 . .
C7 C6 H6B 110.3 . .
C5 C6 H6B 110.3 . .
H6A C6 H6B 108.6 . .
C6 C7 N3 106.8(15) . .
C6 C7 H7A 110.3 . .
N3 C7 H7A 110.4 . .
C6 C7 H7B 110.4 . .
N3 C7 H7B 110.4 . .
H7A C7 H7B 108.6 . .
C13 N5 C11 108.0 . .
C13 N5 C14 124.2(7) . .
C11 N5 C14 127.8(7) . .
C12 C11 N5 108.0 . .
C12 C11 H11 126.0 . .
N5 C11 H11 126.0 . .
C11 C12 N6 108.0 . .
C11 C12 H12 126.0 . .
N6 C12 H12 126.0 . .
C13 N6 C12 108.0 . .
C13 N6 H6 126.0 . .
C12 N6 H6 126.0 . .
N6 C13 N5 108.0 . .
N6 C13 H13 126.0 . .
N5 C13 H13 126.0 . .
C18 N7 C20 108.0 . .
C18 N7 C17 128.1(11) . .
C20 N7 C17 123.8(11) . .
N7 C18 C19 108.0 . .
N7 C18 H18 126.0 . .
C19 C18 H18 126.0 . .
C18 C19 N8 108.0 . .
C18 C19 H19 126.0 . .
N8 C19 H19 126.0 . .
C19 N8 C20 108.0 . .
C19 N8 H8A 126.0 . .
C20 N8 H8A 126.0 . .
N7 C20 N8 108.0 . .
N7 C20 H20 126.0 . .
N8 C20 H20 126.0 . .
N5 C14 C15 111.7(8) . .
N5 C14 H14A 109.3 . .
C15 C14 H14A 109.3 . .
N5 C14 H14B 109.3 . .
C15 C14 H14B 109.3 . .
H14A C14 H14B 107.9 . .
C14 C15 C16 109.6(9) . .
C14 C15 H15A 109.7 . .
C16 C15 H15A 109.7 . .
C14 C15 H15B 109.7 . .
C16 C15 H15B 109.7 . .
H15A C15 H15B 108.2 . .
C17 C16 C15 109.3(9) . .
C17 C16 H16A 109.8 . .
C15 C16 H16A 109.8 . .
C17 C16 H16B 109.8 . .
C15 C16 H16B 109.8 . .
H16A C16 H16B 108.3 . .
N7 C17 C16 111.5(10) . .
N7 C17 H17A 109.3 . .
C16 C17 H17A 109.3 . .
N7 C17 H17B 109.3 . .
C16 C17 H17B 109.3 . .
H17A C17 H17B 108.0 . .
C30 N9 C29 108.0 . .
C30 N9 H9A 126.0 . .
C29 N9 H9A 126.0 . .
N9 C30 N10 108.0 . .
N9 C30 H30 126.0 . .
N10 C30 H30 126.0 . .
C30 N10 C28 108.0 . .
C30 N10 C27 119.8(14) . .
C28 N10 C27 130.3(14) . .
C29 C28 N10 108.0 . .
C29 C28 H28 126.0 . .
N10 C28 H28 126.0 . .
C28 C29 N9 108.0 . .
C28 C29 H29 126.0 . .
N9 C29 H29 126.0 . .
C23 N11 C22 108.0 . .
C23 N11 C24 126.7(13) . .
C22 N11 C24 123.3(14) . .
N11 C23 N12 108.0 . .
N11 C23 H23 126.0 . .
N12 C23 H23 126.0 . .
C21 N12 C23 108.0 . .
C21 N12 H12A 126.0 . .
C23 N12 H12A 126.0 . .
N12 C21 C22 108.0 . .
N12 C21 H21 126.0 . .
C22 C21 H21 126.0 . .
C21 C22 N11 108.0 . .
C21 C22 H22 126.0 . .
N11 C22 H22 126.0 . .
N11 C24 C25 110.6(13) . .
N11 C24 H24A 109.5 . .
C25 C24 H24A 109.5 . .
N11 C24 H24B 109.5 . .
C25 C24 H24B 109.5 . .
H24A C24 H24B 108.1 . .
C24 C25 C26 101.1(8) . .
C24 C25 H25A 111.5 . .
C26 C25 H25A 111.5 . .
C24 C25 H25B 111.5 . .
C26 C25 H25B 111.5 . .
H25A C25 H25B 109.4 . .
C27 C26 C25 103.8(9) . .
C27 C26 H26A 111.0 . .
C25 C26 H26A 111.0 . .
C27 C26 H26B 111.0 . .
C25 C26 H26B 111.0 . .
H26A C26 H26B 109.0 . .
C26 C27 N10 107.1(13) . .
C26 C27 H27A 110.3 . .
N10 C27 H27A 110.3 . .
C26 C27 H27B 110.3 . .
N10 C27 H27B 110.3 . .
H27A C27 H27B 108.6 . .
C31 N13 C33 108.0 . .
C31 N13 C34 126.3(9) . .
C33 N13 C34 125.3(9) . .
N13 C31 C32 108.0 . .
N13 C31 H31 126.0 . .
C32 C31 H31 126.0 . .
N14 C32 C31 108.0 . .
N14 C32 H32 126.0 . .
C31 C32 H32 126.0 . .
C33 N14 C32 108.0 . .
C33 N14 H14 126.0 . .
C32 N14 H14 126.0 . .
N14 C33 N13 108.0 . .
N14 C33 H33 126.0 . .
N13 C33 H33 126.0 . .
C35 C34 N13 115.9(10) . .
C35 C34 H34A 108.3 . .
N13 C34 H34A 108.3 . .
C35 C34 H34B 108.3 . .
N13 C34 H34B 108.3 . .
H34A C34 H34B 107.4 . .
C34 C35 C35 112.8(12) . 3_667
C34 C35 H35A 109.0 . .
C35 C35 H35A 109.0 3_667 .
C34 C35 H35B 109.0 . .
C35 C35 H35B 109.0 3_667 .
H35A C35 H35B 107.8 . .

loop_
_geom_bond_atom_site_label_1
_geom_bond_atom_site_label_2
_geom_bond_distance
_geom_bond_site_symmetry_2
Mo1 O29 1.675(6) .
Mo1 O30 1.939(6) .
Mo1 O13 1.976(6) .
Mo1 O56 2.052(6) .
Mo1 O18 2.111(6) .
Mo1 O16 2.271(5) .
Mo1 Mo5 2.5914(11) .
Mo2 O48 1.681(6) .
Mo2 O22 1.951(6) .
Mo2 O14 1.971(6) .
Mo2 O54 2.036(6) .
Mo2 O19 2.103(6) .
Mo2 O12 2.281(6) .
Mo2 Mo4 2.5951(10) .
Mo3 O45 1.681(6) .
Mo3 O33 1.940(6) .
Mo3 O11 1.977(5) .
Mo3 O60 2.052(6) .
Mo3 O19 2.096(6) .
Mo3 O12 2.284(6) .
Mo3 Mo7 2.5885(11) .
Mo4 O44 1.669(6) .
Mo4 O22 1.944(6) .
Mo4 O14 1.971(6) .
Mo4 O40 2.059(6) .
Mo4 O24 2.102(6) .
Mo4 O17 2.264(6) .
Mo5 O46 1.678(7) .
Mo5 O30 1.932(6) .
Mo5 O13 1.976(5) .
Mo5 O34 2.074(6) .
Mo5 O23 2.090(6) .
Mo5 O26 2.265(5) .
Mo6 O37 1.673(7) .
Mo6 O25 1.935(6) .
Mo6 O15 1.973(5) .
Mo6 O52 2.043(6) .
Mo6 O23 2.107(6) .
Mo6 O26 2.266(6) .
Mo6 Mo9 2.6013(11) .
Mo7 O55 1.675(7) .
Mo7 O33 1.947(6) .
Mo7 O11 1.973(5) .
Mo7 O57 2.045(7) .
Mo7 O27 2.107(6) .
Mo7 O28 2.265(6) .
Mo8 O50 1.675(7) .
Mo8 O36 1.929(7) .
Mo8 O21 1.980(6) .
Mo8 O47 2.046(7) .
Mo8 O24 2.107(6) .
Mo8 O17 2.289(6) .
Mo8 Mo12 2.5916(12) .
Mo9 O39 1.673(6) .
Mo9 O25 1.927(6) .
Mo9 O15 1.973(6) .
Mo9 O53 2.042(7) .
Mo9 O32 2.105(6) .
Mo9 O31 2.281(6) .
Mo10 O59 1.673(7) .
Mo10 O38 1.939(6) .
Mo10 O20 1.973(6) .
Mo10 O58 2.051(7) .
Mo10 O32 2.100(6) .
Mo10 O31 2.296(6) .
Mo10 Mo11 2.5908(11) .
Mo11 O51 1.683(7) .
Mo11 O38 1.943(6) .
Mo11 O20 1.977(6) .
Mo11 O43 2.066(6) .
Mo11 O18 2.102(6) .
Mo11 O16 2.261(5) .
Mo12 O4 1.668(7) .
Mo12 O36 1.936(7) .
Mo12 O21 1.968(6) .
Mo12 O49 2.067(7) .
Mo12 O27 2.108(7) .
Mo12 O28 2.291(6) .
P1 O65 1.511(11) .
P1 O49 1.513(9) .
P1 O57 1.526(8) .
P1 O64 1.540(12) .
P2 O9 1.466(10) .
P2 O53 1.520(8) .
P2 O58 1.533(8) .
P2 O63 1.602(9) .
P3 O62 1.510(8) .
P3 O40 1.533(7) .
P3 O10 1.534(8) .
P3 O47 1.544(8) .
P4 O61 1.503(7) .
P4 O54 1.535(7) .
P4 O60 1.535(7) .
P4 O7 1.562(7) .
P5 O6 1.479(7) .
P5 O43 1.532(7) .
P5 O56 1.533(7) .
P5 O41 1.611(7) .
P6 O5 1.499(7) .
P6 O52 1.528(7) .
P6 O34 1.531(7) .
P6 O8 1.550(8) .
P7 O35 1.486(6) .
P7 O28 1.543(7) .
P7 O12 1.552(6) .
P7 O17 1.553(6) .
P8 O42 1.502(6) .
P8 O31 1.542(6) .
P8 O26 1.549(6) .
P8 O16 1.554(6) .
Mn1 O21 2.187(6) .
Mn1 O15 2.201(5) .
Mn1 O20 2.202(6) .
Mn1 O13 2.205(6) .
Mn1 O11 2.210(5) .
Mn1 O14 2.218(6) .
Mn2 O62 2.092(8) .
Mn2 O42 2.164(6) 4_565
Mn2 O35 2.192(7) .
Mn2 O2 2.194(9) .
Mn2 O1A 2.210(10) .
Mn2 O1 2.210(8) .
Mn2 O2A 2.231(10) .
Mn2 O3 2.266(8) .
O42 Mn2 2.163(6) 4_566
N1 C3 1.380(4) .
N1 C1 1.380(4) .
N1 C4 1.457(10) .
C1 C2 1.380(4) .
C1 H1 0.9500 .
C2 N2 1.380(4) .
C2 H2 0.9500 .
N2 C3 1.380(4) .
N2 H2A 0.8800 .
C3 H3 0.9500 .
N3 C8 1.387(4) .
N3 C10 1.387(4) .
N3 C7 1.460(10) .
C8 N4 1.387(4) .
C8 H8 0.9500 .
N4 C9 1.387(4) .
N4 H4 0.8800 .
C9 C10 1.387(4) .
C9 H9 0.9500 .
C10 H10 0.9500 .
C4 C5 1.484(10) .
C4 H4A 0.9900 .
C4 H4B 0.9900 .
C5 C6 1.488(10) .
C5 H5A 0.9900 .
C5 H5B 0.9900 .
C6 C7 1.436(10) .
C6 H6A 0.9900 .
C6 H6B 0.9900 .
C7 H7A 0.9900 .
C7 H7B 0.9900 .
N5 C13 1.377(4) .
N5 C11 1.377(4) .
N5 C14 1.463(8) .
C11 C12 1.376(4) .
C11 H11 0.9500 .
C12 N6 1.377(4) .
C12 H12 0.9500 .
N6 C13 1.376(4) .
N6 H6 0.8800 .
C13 H13 0.9500 .
N7 C18 1.376(4) .
N7 C20 1.377(4) .
N7 C17 1.464(9) .
C18 C19 1.376(4) .
C18 H18 0.9500 .
C19 N8 1.377(4) .
C19 H19 0.9500 .
N8 C20 1.377(4) .
N8 H8A 0.8800 .
C20 H20 0.9500 .
C14 C15 1.485(9) .
C14 H14A 0.9900 .
C14 H14B 0.9900 .
C15 C16 1.491(9) .
C15 H15A 0.9900 .
C15 H15B 0.9900 .
C16 C17 1.480(9) .
C16 H16A 0.9900 .
C16 H16B 0.9900 .
C17 H17A 0.9900 .
C17 H17B 0.9900 .
N9 C30 1.375(4) .
N9 C29 1.375(4) .
N9 H9A 0.8800 .
C30 N10 1.375(4) .
C30 H30 0.9500 .
N10 C28 1.375(4) .
N10 C27 1.482(9) .
C28 C29 1.375(4) .
C28 H28 0.9500 .
C29 H29 0.9500 .
N11 C23 1.371(4) .
N11 C22 1.371(4) .
N11 C24 1.444(9) .
C23 N12 1.371(4) .
C23 H23 0.9500 .
N12 C21 1.371(4) .
N12 H12A 0.8800 .
C21 C22 1.371(4) .
C21 H21 0.9500 .
C22 H22 0.9500 .
C24 C25 1.472(10) .
C24 H24A 0.9900 .
C24 H24B 0.9900 .
C25 C26 1.502(10) .
C25 H25A 0.9900 .
C25 H25B 0.9900 .
C26 C27 1.456(10) .
C26 H26A 0.9900 .
C26 H26B 0.9900 .
C27 H27A 0.9900 .
C27 H27B 0.9900 .
N13 C31 1.370(4) .
N13 C33 1.371(4) .
N13 C34 1.471(9) .
C31 C32 1.370(4) .
C31 H31 0.9500 .
C32 N14 1.370(4) .
C32 H32 0.9500 .
N14 C33 1.370(4) .
N14 H14 0.8800 .
C33 H33 0.9500 .
C34 C35 1.455(9) .
C34 H34A 0.9900 .
C34 H34B 0.9900 .
C35 C35 1.46(2) 3_667
C35 H35A 0.9900 .
C35 H35B 0.9900 .
